data_4301561
loop_
_publ_author_name
'Yan-Zhen Zheng'
'Wei Xue'
'Wei-Xiong Zhang'
'Ming-Liang Tong'
'Xiao-Ming Chen'
'Fernande Grandjean'
'Gary J. Long'
'Seik-Weng Ng'
'Pierre Panissod'
'Marc Drillon'

_publ_contact_author
;
      Professor Xiao-Ming Chen
      MOE Laboratory of bioinorganic and Synthetic Chemistry
      School of Chemistry and Chemical Engineering
      Sun Yst-Sen University 
      Guangzhou 510275 
      P. R. China

      Prof. Gary J. Long,
      Department of Chemistry
      University of Missouri-Rolla
      Rolla, Missouri 65409-0010, 
      USA   
;
_publ_contact_author_fax 86-20-84112074
_publ_contact_author_phone 86-20-84113986
_publ_section_title
;
Spin-Frustrated Complex,
[FeIIFeIII(trans-1,4-cyclohexanedicarboxylate)1.5]\\infty: Interplay between
Single-Chain Magnetic Behavior and Magnetic Ordering
;
_journal_name_full 'Inorganic Chemistry'
_journal_page_first 2028
_journal_page_last 2042
_journal_paper_doi 10.1021/ic8019155
_journal_volume 48
_journal_year 2009
_chemical_formula_sum 'C24 H30 Fe4 O14'
_chemical_formula_weight 765.88
_space_group_IT_number 2
_symmetry_cell_setting triclinic
_symmetry_space_group_name_Hall '-P 1'
_symmetry_space_group_name_H-M 'P -1'
_atom_sites_solution_hydrogens geom
_atom_sites_solution_primary direct
_atom_sites_solution_secondary difmap
_audit_creation_method SHELXL-97
_cell_angle_alpha 60.424(2)
_cell_angle_beta 85.474(4)
_cell_angle_gamma 89.310(3)
_cell_formula_units_Z 1
_cell_length_a 5.0752(8)
_cell_length_b 12.0881(18)
_cell_length_c 12.449(3)
_cell_measurement_temperature 295(2)
_cell_volume 661.8(2)
_computing_cell_refinement 'Bruker SMART'
_computing_data_collection 'Bruker SMART'
_computing_data_reduction 'Bruker SAINT'
_computing_molecular_graphics 'Bruker SHELXTL'
_computing_publication_material 'Bruker SHELXTL'
_computing_structure_refinement 'SHELXL-97 (Sheldrick, 1997)'
_computing_structure_solution 'SHELXS-97 (Sheldrick, 1990)'
_diffrn_ambient_temperature 295(2)
_diffrn_measured_fraction_theta_full 0.982
_diffrn_measured_fraction_theta_max 0.982
_diffrn_measurement_device_type 'CCD area detector'
_diffrn_measurement_method 'phi and omega scans'
_diffrn_radiation_monochromator graphite
_diffrn_radiation_source 'fine-focus sealed tube'
_diffrn_radiation_type MoK\a
_diffrn_radiation_wavelength 0.71073
_diffrn_reflns_av_R_equivalents 0.0552
_diffrn_reflns_av_sigmaI/netI 0.0585
_diffrn_reflns_limit_h_max 6
_diffrn_reflns_limit_h_min -6
_diffrn_reflns_limit_k_max 14
_diffrn_reflns_limit_k_min -14
_diffrn_reflns_limit_l_max 15
_diffrn_reflns_limit_l_min -15
_diffrn_reflns_number 6348
_diffrn_reflns_theta_full 26.00
_diffrn_reflns_theta_max 26.00
_diffrn_reflns_theta_min 1.89
_exptl_absorpt_coefficient_mu 2.222
_exptl_absorpt_correction_T_max 0.9164
_exptl_absorpt_correction_T_min 0.6406
_exptl_absorpt_correction_type multi-scan
_exptl_absorpt_process_details SADABS
_exptl_crystal_colour BLACK
_exptl_crystal_density_diffrn 1.922
_exptl_crystal_density_method 'not measured'
_exptl_crystal_description NEEDLE
_exptl_crystal_F_000 390
_exptl_crystal_size_max 0.22
_exptl_crystal_size_mid 0.04
_exptl_crystal_size_min 0.04
_refine_diff_density_max 0.970
_refine_diff_density_min -0.594
_refine_diff_density_rms 0.123
_refine_ls_extinction_method none
_refine_ls_goodness_of_fit_ref 1.053
_refine_ls_hydrogen_treatment constr
_refine_ls_matrix_type full
_refine_ls_number_parameters 191
_refine_ls_number_reflns 2553
_refine_ls_number_restraints 0
_refine_ls_restrained_S_all 1.053
_refine_ls_R_factor_all 0.0631
_refine_ls_R_factor_gt 0.0521
_refine_ls_shift/su_max 0.000
_refine_ls_shift/su_mean 0.000
_refine_ls_structure_factor_coef Fsqd
_refine_ls_weighting_details 'calc w=1/[\s^2^(Fo^2^)+(0.0503P)^2^+5.3152P] where P=(Fo^2^+2Fc^2^)/3'
_refine_ls_weighting_scheme calc
_refine_ls_wR_factor_gt 0.1346
_refine_ls_wR_factor_ref 0.1442
_reflns_number_gt 2146
_reflns_number_total 2553
_reflns_threshold_expression >2sigma(I)
_cod_data_source_file ic8019155_si_002_3.cif
_cod_data_source_block 1_293K
_cod_depositor_comments
;
 Replacing the '_publ_contact_author_email1' and '_publ_contact_author_email2'
 data items with the _publ_contact_author_* loop.

 Antanas Vaitkus,
 2017-03-02

The following automatic conversions were performed:
'_symmetry_cell_setting' value 'Triclinic' changed to 'triclinic'
according to '/home/saulius/struct/CIF-dictionaries/cif_core.dic'
dictionary named 'cif_core.dic' version 2.4.1 from
2010-06-29.

'_exptl_absorpt_correction_type' value 'MULTI-SCAN' changed
to 'multi-scan' according to
'/home/saulius/struct/CIF-dictionaries/cif_core.dic' dictionary named
'cif_core.dic' version 2.4.1 from
2010-06-29.

'_refine_ls_hydrogen_treatment' value 'CONSTR' changed to
'constr' according to '/home/saulius/struct/CIF-dictionaries/cif_core.dic'
dictionary named 'cif_core.dic' version 2.4.1 from 2010-06-29.

Automatic conversion script
Id: cif_fix_enum 1527 2010-12-29 10:47:43Z saulius 
;
_cod_original_cell_volume 661.9(2)
_cod_database_code 4301561

loop_
_publ_contact_author_name
_publ_contact_author_email
'Professor Xiao-Ming Chen' cxm@mail.sysu.edu.cn
'Prof. Gary J. Long' glong@mst.edu

loop_
_symmetry_equiv_pos_as_xyz
'x, y, z'
'-x, -y, -z'

loop_
_atom_site_label
_atom_site_type_symbol
_atom_site_fract_x
_atom_site_fract_y
_atom_site_fract_z
_atom_site_U_iso_or_equiv
_atom_site_adp_type
_atom_site_occupancy
_atom_site_symmetry_multiplicity
_atom_site_calc_flag
_atom_site_refinement_flags
_atom_site_disorder_assembly
_atom_site_disorder_group
Fe1 Fe 0.45850(17) 0.37924(8) 0.62127(8) 0.0150(2) Uani 1 1 d . . .
Fe2 Fe 0.95996(17) 0.53190(8) 0.60892(8) 0.0152(2) Uani 1 1 d . . .
O1 O 0.6730(9) 0.2425(4) 0.7625(4) 0.0243(10) Uani 1 1 d . . .
O2 O 1.0710(9) 0.3350(4) 0.7215(4) 0.0211(10) Uani 1 1 d . . .
O3 O 1.1582(9) 0.5491(5) 0.7424(4) 0.0238(10) Uani 1 1 d . . .
O4 O 1.5495(9) 0.4875(5) 0.7042(4) 0.0233(10) Uani 1 1 d . . .
O5 O 0.8983(10) 0.7203(5) 0.5413(5) 0.0336(12) Uani 1 1 d . . .
O6 O 0.5841(11) 0.7623(5) 0.4137(5) 0.0327(12) Uani 1 1 d . . .
O7 O 0.7494(8) 0.4798(4) 0.5037(4) 0.0161(9) Uani 1 1 d . . .
C1 C 0.9116(13) 0.2397(6) 0.7799(6) 0.0198(13) Uani 1 1 d . . .
C2 C 1.0224(13) 0.1173(6) 0.8787(6) 0.0238(14) Uani 1 1 d . . .
H2 H 1.2102 0.1154 0.8545 0.029 Uiso 1 1 calc R . .
C3 C 0.8852(19) -0.0024(7) 0.8964(7) 0.038(2) Uani 1 1 d . . .
H3A H 0.6974 -0.0006 0.9169 0.046 Uiso 1 1 calc R . .
H3B H 0.9074 -0.0054 0.8197 0.046 Uiso 1 1 calc R . .
C4 C 1.0002(19) 0.1197(7) 1.0011(7) 0.039(2) Uani 1 1 d . . .
H4A H 1.0933 0.1949 0.9895 0.047 Uiso 1 1 calc R . .
H4B H 0.8157 0.1246 1.0248 0.047 Uiso 1 1 calc R . .
C5 C 1.3915(13) 0.5257(6) 0.7637(5) 0.0185(13) Uani 1 1 d . . .
C6 C 1.5071(13) 0.5337(6) 0.8678(5) 0.0181(13) Uani 1 1 d . . .
H6 H 1.6818 0.5763 0.8371 0.022 Uiso 1 1 calc R . .
C7 C 1.3403(14) 0.6070(7) 0.9172(6) 0.0260(15) Uani 1 1 d . . .
H7A H 1.3304 0.6947 0.8520 0.031 Uiso 1 1 calc R . .
H7B H 1.1621 0.5702 0.9417 0.031 Uiso 1 1 calc R . .
C8 C 1.5439(16) 0.3962(6) 0.9721(6) 0.0265(16) Uani 1 1 d . . .
H8A H 1.3742 0.3507 0.9990 0.032 Uiso 1 1 calc R . .
H8B H 1.6604 0.3531 0.9401 0.032 Uiso 1 1 calc R . .
C9 C 0.7251(13) 0.7881(6) 0.4769(6) 0.0215(14) Uani 1 1 d . . .
C10 C 0.6737(14) 0.9122(6) 0.4776(6) 0.0236(14) Uani 1 1 d . . .
H10 H 0.8435 0.9584 0.4588 0.028 Uiso 1 1 calc R . .
C11 C 0.4875(18) 0.9987(7) 0.3837(7) 0.0370(19) Uani 1 1 d . . .
H11A H 0.3212 0.9529 0.3978 0.044 Uiso 1 1 calc R . .
H11B H 0.5634 1.0222 0.3010 0.044 Uiso 1 1 calc R . .
C12 C 0.435(2) 1.1189(8) 0.3918(7) 0.040(2) Uani 1 1 d . . .
H12A H 0.3094 1.1695 0.3330 0.048 Uiso 1 1 calc R . .
H12B H 0.5986 1.1690 0.3694 0.048 Uiso 1 1 calc R . .

loop_
_atom_site_aniso_label
_atom_site_aniso_U_11
_atom_site_aniso_U_22
_atom_site_aniso_U_33
_atom_site_aniso_U_23
_atom_site_aniso_U_13
_atom_site_aniso_U_12
Fe1 0.0145(5) 0.0147(5) 0.0158(4) -0.0075(4) -0.0006(3) 0.0010(3)
Fe2 0.0146(5) 0.0172(5) 0.0154(4) -0.0094(4) -0.0007(3) 0.0030(4)
O1 0.021(3) 0.017(2) 0.026(2) -0.003(2) -0.0051(19) 0.0014(19)
O2 0.020(2) 0.014(2) 0.019(2) -0.0009(19) 0.0007(18) -0.0015(18)
O3 0.022(3) 0.032(3) 0.024(2) -0.018(2) -0.0077(19) 0.009(2)
O4 0.022(2) 0.035(3) 0.022(2) -0.022(2) -0.0003(19) 0.006(2)
O5 0.036(3) 0.024(3) 0.047(3) -0.021(3) -0.017(2) 0.010(2)
O6 0.042(3) 0.023(3) 0.043(3) -0.023(2) -0.014(2) 0.011(2)
O7 0.015(2) 0.019(2) 0.015(2) -0.0091(18) 0.0017(16) 0.0049(17)
C1 0.025(4) 0.014(3) 0.015(3) -0.003(3) 0.001(3) -0.001(3)
C2 0.019(3) 0.019(3) 0.021(3) 0.000(3) -0.003(3) 0.002(3)
C3 0.060(6) 0.022(4) 0.028(4) -0.007(3) -0.020(4) -0.001(4)
C4 0.066(6) 0.018(4) 0.031(4) -0.007(3) -0.019(4) -0.003(4)
C5 0.027(4) 0.014(3) 0.013(3) -0.006(3) -0.002(2) 0.000(3)
C6 0.021(3) 0.020(3) 0.015(3) -0.011(3) 0.000(2) 0.000(3)
C7 0.030(4) 0.029(4) 0.020(3) -0.013(3) -0.003(3) 0.010(3)
C8 0.046(4) 0.018(3) 0.021(3) -0.013(3) -0.004(3) 0.009(3)
C9 0.020(3) 0.021(3) 0.024(3) -0.012(3) 0.001(3) 0.000(3)
C10 0.027(4) 0.020(3) 0.029(3) -0.016(3) 0.001(3) 0.002(3)
C11 0.063(6) 0.028(4) 0.028(4) -0.019(3) -0.010(4) 0.016(4)
C12 0.069(6) 0.027(4) 0.022(4) -0.010(3) -0.009(4) 0.018(4)

loop_
_atom_type_symbol
_atom_type_description
_atom_type_scat_dispersion_real
_atom_type_scat_dispersion_imag
_atom_type_scat_source
C C 0.0033 0.0016 'International Tables Vol C Tables 4.2.6.8 and 6.1.1.4'
H H 0.0000 0.0000 'International Tables Vol C Tables 4.2.6.8 and 6.1.1.4'
O O 0.0106 0.0060 'International Tables Vol C Tables 4.2.6.8 and 6.1.1.4'
Fe Fe 0.3463 0.8444 'International Tables Vol C Tables 4.2.6.8 and 6.1.1.4'

loop_
_geom_angle_atom_site_label_1
_geom_angle_atom_site_label_2
_geom_angle_atom_site_label_3
_geom_angle
_geom_angle_site_symmetry_1
_geom_angle_site_symmetry_3
_geom_angle_publ_flag
O7 Fe1 O6 102.8(2) . 2_666 ?
O7 Fe1 O7 81.39(19) . 2_666 ?
O6 Fe1 O7 104.29(19) 2_666 2_666 ?
O7 Fe1 O1 99.38(18) . . ?
O6 Fe1 O1 81.5(2) 2_666 . ?
O7 Fe1 O1 173.87(18) 2_666 . ?
O7 Fe1 O4 82.46(18) . 1_455 ?
O6 Fe1 O4 163.4(2) 2_666 1_455 ?
O7 Fe1 O4 92.03(18) 2_666 1_455 ?
O1 Fe1 O4 82.06(19) . 1_455 ?
O7 Fe1 O2 158.91(17) . 1_455 ?
O6 Fe1 O2 90.7(2) 2_666 1_455 ?
O7 Fe1 O2 79.59(17) 2_666 1_455 ?
O1 Fe1 O2 98.59(17) . 1_455 ?
O4 Fe1 O2 89.17(18) 1_455 1_455 ?
O7 Fe2 O5 106.3(2) 2_766 . ?
O7 Fe2 O7 78.46(19) 2_766 . ?
O5 Fe2 O7 105.58(19) . . ?
O7 Fe2 O3 104.40(18) 2_766 . ?
O5 Fe2 O3 83.82(19) . . ?
O7 Fe2 O3 169.17(19) . . ?
O7 Fe2 O2 79.32(17) 2_766 . ?
O5 Fe2 O2 164.29(19) . . ?
O7 Fe2 O2 89.85(17) . . ?
O3 Fe2 O2 80.55(18) . . ?
O7 Fe2 O4 152.84(18) 2_766 1_455 ?
O5 Fe2 O4 89.5(2) . 1_455 ?
O7 Fe2 O4 76.01(16) . 1_455 ?
O3 Fe2 O4 99.09(17) . 1_455 ?
O2 Fe2 O4 91.42(17) . 1_455 ?
C1 O1 Fe1 131.0(4) . . ?
C1 O2 Fe1 138.2(4) . 1_655 ?
C1 O2 Fe2 125.6(4) . . ?
Fe1 O2 Fe2 90.39(16) 1_655 . ?
C5 O3 Fe2 126.6(4) . . ?
C5 O4 Fe1 128.2(4) . 1_655 ?
C5 O4 Fe2 139.1(4) . 1_655 ?
Fe1 O4 Fe2 91.32(16) 1_655 1_655 ?
C9 O5 Fe2 130.3(5) . . ?
C9 O6 Fe1 137.1(5) . 2_666 ?
Fe1 O7 Fe2 140.7(2) . 2_766 ?
Fe1 O7 Fe1 98.61(19) . 2_666 ?
Fe2 O7 Fe1 100.27(18) 2_766 2_666 ?
Fe1 O7 Fe2 101.68(18) . . ?
Fe2 O7 Fe2 101.54(19) 2_766 . ?
Fe1 O7 Fe2 114.1(2) 2_666 . ?
O1 C1 O2 123.8(6) . . ?
O1 C1 C2 119.3(6) . . ?
O2 C1 C2 116.9(6) . . ?
C1 C2 C3 113.6(6) . . ?
C1 C2 C4 108.3(6) . . ?
C3 C2 C4 110.0(6) . . ?
C4 C3 C2 110.4(6) 2_757 . ?
C3 C4 C2 111.6(7) 2_757 . ?
O3 C5 O4 123.2(6) . . ?
O3 C5 C6 121.7(6) . . ?
O4 C5 C6 115.1(6) . . ?
C5 C6 C7 113.9(5) . . ?
C5 C6 C8 107.4(5) . . ?
C7 C6 C8 110.6(5) . . ?
C8 C7 C6 111.5(6) 2_867 . ?
C7 C8 C6 111.9(6) 2_867 . ?
O5 C9 O6 125.8(6) . . ?
O5 C9 C10 117.1(6) . . ?
O6 C9 C10 117.1(6) . . ?
C11 C10 C9 114.2(6) . . ?
C11 C10 C12 109.8(6) . 2_676 ?
C9 C10 C12 108.9(6) . 2_676 ?
C10 C11 C12 111.9(6) . . ?
C11 C12 C10 111.8(7) . 2_676 ?

loop_
_geom_bond_atom_site_label_1
_geom_bond_atom_site_label_2
_geom_bond_distance
_geom_bond_site_symmetry_2
_geom_bond_publ_flag
Fe1 O7 1.935(4) . ?
Fe1 O6 1.981(5) 2_666 ?
Fe1 O7 2.009(4) 2_666 ?
Fe1 O1 2.097(4) . ?
Fe1 O4 2.102(4) 1_455 ?
Fe1 O2 2.166(5) 1_455 ?
Fe2 O7 2.007(4) 2_766 ?
Fe2 O5 2.031(5) . ?
Fe2 O7 2.075(4) . ?
Fe2 O3 2.104(4) . ?
Fe2 O2 2.179(4) . ?
Fe2 O4 2.246(5) 1_455 ?
O1 C1 1.244(8) . ?
O2 C1 1.270(8) . ?
O2 Fe1 2.166(4) 1_655 ?
O3 C5 1.232(8) . ?
O4 C5 1.281(7) . ?
O4 Fe1 2.102(4) 1_655 ?
O4 Fe2 2.246(5) 1_655 ?
O5 C9 1.238(8) . ?
O6 C9 1.251(8) . ?
O6 Fe1 1.981(5) 2_666 ?
O7 Fe2 2.007(4) 2_766 ?
O7 Fe1 2.009(4) 2_666 ?
C1 C2 1.520(9) . ?
C2 C3 1.521(10) . ?
C2 C4 1.532(10) . ?
C3 C4 1.513(10) 2_757 ?
C4 C3 1.513(10) 2_757 ?
C5 C6 1.509(8) . ?
C6 C7 1.522(8) . ?
C6 C8 1.545(9) . ?
C7 C8 1.523(9) 2_867 ?
C8 C7 1.523(9) 2_867 ?
C9 C10 1.524(9) . ?
C10 C11 1.516(10) . ?
C10 C12 1.533(10) 2_676 ?
C11 C12 1.524(10) . ?
C12 C10 1.533(10) 2_676 ?
